data_2234579
loop_
_publ_author_name
'Duan, Zhong-Yu'
'Yang, Lin'
'Yang, Li-Ping'
'Liu, Xiu-Wu'

_publ_section_title
;
 (<i>E</i>)-2-Bromo-4-[(1,5-dimethyl-3-oxo-2-phenyl-2,3-dihydro-1<i>H</i>-pyrazol-4-yl)iminomethyl]-6-methoxyphenyl
 4-methylbenzenesulfonate
;
_journal_coeditor_code DS2184
_journal_issue 5
_journal_name_full 'Acta Crystallographica Section E'
_journal_page_first o1335
_journal_paper_doi 10.1107/S160053681201447X
_journal_volume 68
_journal_year 2012
_chemical_formula_iupac 'C26 H24 Br N3 O5 S'
_chemical_formula_moiety 'C26 H24 Br N3 O5 S'
_chemical_formula_sum 'C26 H24 Br N3 O5 S'
_chemical_formula_weight 570.45
_chemical_name_systematic
;
(<i>E</i>)-2-Bromo-4-[(1,5-dimethyl-3-oxo-2-phenyl-2,3-dihydro-1<i>H</i>-
pyrazol-4-yl)iminomethyl]-6-methoxyphenyl 4-methylbenzenesulfonate
;
_space_group_IT_number 14
_symmetry_cell_setting monoclinic
_symmetry_space_group_name_Hall '-P 2ybc'
_symmetry_space_group_name_H-M 'P 1 21/c 1'
_atom_sites_solution_hydrogens geom
_atom_sites_solution_primary direct
_atom_sites_solution_secondary difmap
_audit_creation_method SHELXL-97
_cell_angle_alpha 90.00
_cell_angle_beta 90.906(4)
_cell_angle_gamma 90.00
_cell_formula_units_Z 4
_cell_length_a 10.210(2)
_cell_length_b 20.364(5)
_cell_length_c 12.171(3)
_cell_measurement_reflns_used 8917
_cell_measurement_temperature 294(2)
_cell_measurement_theta_max 27.9
_cell_measurement_theta_min 1.9
_cell_volume 2530.2(10)
_computing_cell_refinement 'SAINT (Bruker, 1999)'
_computing_data_collection 'SMART (Bruker, 1999)'
_computing_data_reduction 'SAINT (Bruker, 1999)'
_computing_molecular_graphics 'SHELXTL (Sheldrick, 2008)'
_computing_publication_material 'SHELXTL (Sheldrick, 2008)'
_computing_structure_refinement 'SHELXL97 (Sheldrick, 2008)'
_computing_structure_solution 'SHELXS97 (Sheldrick, 2008)'
_diffrn_ambient_temperature 294(2)
_diffrn_measured_fraction_theta_full 1.000
_diffrn_measured_fraction_theta_max 1.000
_diffrn_measurement_device_type 'Bruker SMART APEX CCD area-detector'
_diffrn_measurement_method '\f and \w scans'
_diffrn_radiation_monochromator graphite
_diffrn_radiation_source 'fine-focus sealed tube'
_diffrn_radiation_type MoK\a
_diffrn_radiation_wavelength 0.71073
_diffrn_reflns_av_R_equivalents 0.0387
_diffrn_reflns_av_sigmaI/netI 0.0329
_diffrn_reflns_limit_h_max 10
_diffrn_reflns_limit_h_min -12
_diffrn_reflns_limit_k_max 24
_diffrn_reflns_limit_k_min -24
_diffrn_reflns_limit_l_max 14
_diffrn_reflns_limit_l_min -14
_diffrn_reflns_number 21416
_diffrn_reflns_theta_full 25.02
_diffrn_reflns_theta_max 25.02
_diffrn_reflns_theta_min 1.95
_diffrn_standards_number 0
_exptl_absorpt_coefficient_mu 1.750
_exptl_absorpt_correction_T_max 0.797
_exptl_absorpt_correction_T_min 0.653
_exptl_absorpt_correction_type multi-scan
_exptl_absorpt_process_details '(SADABS; Sheldrick, 1996)'
_exptl_crystal_colour yellow
_exptl_crystal_density_diffrn 1.497
_exptl_crystal_density_method 'not measured'
_exptl_crystal_description block
_exptl_crystal_F_000 1168
_exptl_crystal_size_max 0.25
_exptl_crystal_size_mid 0.20
_exptl_crystal_size_min 0.13
_refine_diff_density_max 0.351
_refine_diff_density_min -0.357
_refine_ls_extinction_method none
_refine_ls_goodness_of_fit_ref 1.023
_refine_ls_hydrogen_treatment constr
_refine_ls_matrix_type full
_refine_ls_number_parameters 329
_refine_ls_number_reflns 4462
_refine_ls_number_restraints 0
_refine_ls_restrained_S_all 1.023
_refine_ls_R_factor_all 0.0338
_refine_ls_R_factor_gt 0.0287
_refine_ls_shift/su_max 0.000
_refine_ls_shift/su_mean 0.000
_refine_ls_structure_factor_coef Fsqd
_refine_ls_weighting_details 'calc w=1/[\s^2^(Fo^2^)+(0.0428P)^2^] where P=(Fo^2^+2Fc^2^)/3'
_refine_ls_weighting_scheme calc
_refine_ls_wR_factor_gt 0.0692
_refine_ls_wR_factor_ref 0.0714
_reflns_number_gt 3998
_reflns_number_total 4462
_reflns_threshold_expression I>2\s(I)
_cod_data_source_file ds2184.cif
_cod_data_source_block I
_cod_original_sg_symbol_H-M 'P 21/c'
_cod_database_code 2234579
_cod_database_fobs_code 2234579

loop_
_symmetry_equiv_pos_as_xyz
'x, y, z'
'-x, y+1/2, -z+1/2'
'-x, -y, -z'
'x, -y-1/2, z-1/2'

loop_
_atom_site_type_symbol
_atom_site_label
_atom_site_fract_x
_atom_site_fract_y
_atom_site_fract_z
_atom_site_U_iso_or_equiv
_atom_site_adp_type
_atom_site_calc_flag
_atom_site_refinement_flags
_atom_site_occupancy
_atom_site_symmetry_multiplicity
Br Br1 0.19479(2) 0.007075(10) 0.092923(16) 0.03095(9) Uani d . 1 1
S S1 -0.07113(5) -0.09236(2) 0.21545(4) 0.02290(13) Uani d . 1 1
N N1 0.42286(15) 0.06686(7) 0.58171(12) 0.0162(3) Uani d . 1 1
N N2 0.58362(15) 0.16776(7) 0.78091(12) 0.0189(4) Uani d . 1 1
N N3 0.63838(16) 0.19415(7) 0.68517(12) 0.0196(4) Uani d . 1 1
O O1 -0.08922(15) -0.10227(8) 0.10047(11) 0.0384(4) Uani d . 1 1
O O2 -0.10940(13) -0.03239(7) 0.26545(12) 0.0316(4) Uani d . 1 1
O O3 0.08380(12) -0.10214(6) 0.23741(10) 0.0187(3) Uani d . 1 1
O O4 0.09160(13) -0.11147(6) 0.45433(10) 0.0223(3) Uani d . 1 1
O O5 0.60059(14) 0.18166(6) 0.49768(10) 0.0251(3) Uani d . 1 1
C C1 -0.1563(2) -0.21849(10) 0.23038(16) 0.0311(5) Uani d . 1 1
H H1 -0.1283 -0.2236 0.1586 0.037 Uiso calc R 1 1
C C2 -0.2158(2) -0.26989(10) 0.28479(17) 0.0335(5) Uani d . 1 1
H H2 -0.2259 -0.3101 0.2494 0.040 Uiso calc R 1 1
C C3 -0.26054(19) -0.26255(10) 0.39108(16) 0.0241(5) Uani d . 1 1
C C4 -0.24054(19) -0.20296(10) 0.44337(16) 0.0235(4) Uani d . 1 1
H H4 -0.2684 -0.1976 0.5152 0.028 Uiso calc R 1 1
C C5 -0.17980(18) -0.15113(9) 0.39069(16) 0.0220(4) Uani d . 1 1
H H5 -0.1667 -0.1113 0.4267 0.026 Uiso calc R 1 1
C C6 -0.13930(18) -0.15935(9) 0.28468(15) 0.0201(4) Uani d . 1 1
C C7 -0.3296(2) -0.31719(10) 0.45012(18) 0.0317(5) Uani d . 1 1
H H7A -0.2661 -0.3448 0.4863 0.048 Uiso calc R 1 1
H H7B -0.3795 -0.3427 0.3981 0.048 Uiso calc R 1 1
H H7C -0.3872 -0.2989 0.5036 0.048 Uiso calc R 1 1
C C8 0.15558(18) -0.05559(9) 0.29815(14) 0.0163(4) Uani d . 1 1
C C9 0.22147(19) -0.00618(9) 0.24505(16) 0.0191(4) Uani d . 1 1
C C10 0.30593(18) 0.03464(9) 0.30430(15) 0.0181(4) Uani d . 1 1
H H10 0.3524 0.0673 0.2685 0.022 Uiso calc R 1 1
C C11 0.32058(18) 0.02652(9) 0.41681(14) 0.0165(4) Uani d . 1 1
C C12 0.24861(18) -0.02151(9) 0.47152(15) 0.0184(4) Uani d . 1 1
H H12 0.2561 -0.0257 0.5474 0.022 Uiso calc R 1 1
C C13 0.16597(18) -0.06287(9) 0.41222(14) 0.0164(4) Uani d . 1 1
C C14 0.41265(18) 0.06955(9) 0.47673(15) 0.0183(4) Uani d . 1 1
H H14 0.4640 0.0990 0.4380 0.022 Uiso calc R 1 1
C C15 0.0978(2) -0.12144(11) 0.57034(16) 0.0302(5) Uani d . 1 1
H H15A 0.1852 -0.1338 0.5918 0.045 Uiso calc R 1 1
H H15B 0.0380 -0.1557 0.5901 0.045 Uiso calc R 1 1
H H15C 0.0743 -0.0815 0.6071 0.045 Uiso calc R 1 1
C C16 0.50319(18) 0.11137(9) 0.63731(15) 0.0163(4) Uani d . 1 1
C C17 0.58248(19) 0.16334(9) 0.59291(15) 0.0191(4) Uani d . 1 1
C C18 0.51022(18) 0.11514(9) 0.74984(14) 0.0166(4) Uani d . 1 1
C C19 0.4502(2) 0.07000(9) 0.83058(15) 0.0231(4) Uani d . 1 1
H H19A 0.5178 0.0461 0.8689 0.035 Uiso calc R 1 1
H H19B 0.3932 0.0397 0.7927 0.035 Uiso calc R 1 1
H H19C 0.4006 0.0950 0.8823 0.035 Uiso calc R 1 1
C C20 0.65966(19) 0.17428(9) 0.88324(14) 0.0213(4) Uani d . 1 1
H H20A 0.6175 0.1501 0.9405 0.032 Uiso calc R 1 1
H H20B 0.6651 0.2198 0.9034 0.032 Uiso calc R 1 1
H H20C 0.7462 0.1572 0.8729 0.032 Uiso calc R 1 1
C C21 0.6892(2) 0.25949(9) 0.68276(14) 0.0208(4) Uani d . 1 1
C C22 0.6206(2) 0.31109(9) 0.72901(15) 0.0262(5) Uani d . 1 1
H H22 0.5433 0.3034 0.7664 0.031 Uiso calc R 1 1
C C23 0.6693(2) 0.37415(10) 0.71839(17) 0.0349(6) Uani d . 1 1
H H23 0.6244 0.4091 0.7493 0.042 Uiso calc R 1 1
C C24 0.7828(3) 0.38575(10) 0.66286(17) 0.0366(6) Uani d . 1 1
H H24 0.8134 0.4285 0.6551 0.044 Uiso calc R 1 1
C C25 0.8518(2) 0.33407(11) 0.61842(17) 0.0343(6) Uani d . 1 1
H H25 0.9294 0.3419 0.5816 0.041 Uiso calc R 1 1
C C26 0.8049(2) 0.27019(10) 0.62896(16) 0.0272(5) Uani d . 1 1
H H26 0.8513 0.2351 0.5999 0.033 Uiso calc R 1 1

loop_
_atom_site_aniso_label
_atom_site_aniso_U_11
_atom_site_aniso_U_22
_atom_site_aniso_U_33
_atom_site_aniso_U_12
_atom_site_aniso_U_13
_atom_site_aniso_U_23
Br1 0.04143(16) 0.03531(15) 0.01582(12) -0.01554(10) -0.00859(9) 0.00683(8)
S1 0.0207(3) 0.0236(3) 0.0241(3) -0.0062(2) -0.0083(2) 0.0086(2)
N1 0.0166(9) 0.0142(8) 0.0177(8) 0.0016(6) -0.0030(6) -0.0042(6)
N2 0.0256(9) 0.0164(8) 0.0145(8) -0.0026(7) -0.0030(7) -0.0006(6)
N3 0.0268(10) 0.0168(9) 0.0149(8) -0.0060(7) -0.0029(7) -0.0001(6)
O1 0.0418(10) 0.0504(10) 0.0225(8) -0.0242(8) -0.0163(7) 0.0149(7)
O2 0.0237(8) 0.0179(8) 0.0530(10) 0.0017(6) -0.0022(7) 0.0094(7)
O3 0.0180(7) 0.0191(7) 0.0187(7) -0.0038(6) -0.0035(5) -0.0043(5)
O4 0.0255(8) 0.0257(8) 0.0158(7) -0.0082(6) -0.0026(6) 0.0015(5)
O5 0.0362(9) 0.0230(8) 0.0159(7) -0.0093(6) -0.0046(6) 0.0012(5)
C1 0.0416(14) 0.0297(12) 0.0219(11) -0.0106(10) -0.0008(9) -0.0004(9)
C2 0.0466(15) 0.0223(12) 0.0314(13) -0.0115(10) -0.0026(10) -0.0028(9)
C3 0.0176(11) 0.0222(11) 0.0322(12) 0.0007(9) -0.0053(9) 0.0089(8)
C4 0.0204(11) 0.0242(11) 0.0261(11) 0.0023(9) 0.0034(8) 0.0054(8)
C5 0.0195(11) 0.0162(11) 0.0301(11) 0.0005(8) -0.0016(9) -0.0010(8)
C6 0.0171(11) 0.0203(11) 0.0228(10) -0.0027(8) -0.0054(8) 0.0057(8)
C7 0.0298(13) 0.0256(12) 0.0395(13) -0.0042(10) -0.0038(10) 0.0120(9)
C8 0.0155(10) 0.0157(10) 0.0175(9) 0.0010(8) -0.0043(7) -0.0044(7)
C9 0.0217(11) 0.0202(10) 0.0152(10) 0.0004(8) -0.0028(8) -0.0001(7)
C10 0.0195(11) 0.0144(10) 0.0202(10) -0.0016(8) -0.0017(8) 0.0012(7)
C11 0.0167(10) 0.0144(10) 0.0184(10) 0.0021(8) -0.0014(8) -0.0035(7)
C12 0.0203(11) 0.0210(10) 0.0138(10) 0.0022(8) -0.0004(8) -0.0022(7)
C13 0.0158(10) 0.0171(10) 0.0163(10) 0.0000(8) 0.0001(7) 0.0013(7)
C14 0.0195(11) 0.0138(10) 0.0216(10) 0.0015(8) 0.0001(8) -0.0017(7)
C15 0.0368(13) 0.0337(12) 0.0203(11) -0.0113(10) 0.0039(9) 0.0076(9)
C16 0.0171(10) 0.0128(9) 0.0189(10) 0.0007(8) -0.0022(8) -0.0018(7)
C17 0.0219(11) 0.0164(10) 0.0187(10) 0.0002(8) -0.0049(8) -0.0012(7)
C18 0.0170(10) 0.0142(10) 0.0186(10) 0.0025(8) -0.0015(7) -0.0030(7)
C19 0.0256(12) 0.0225(11) 0.0214(10) -0.0031(9) 0.0030(8) -0.0037(8)
C20 0.0254(11) 0.0235(11) 0.0149(10) 0.0001(9) -0.0048(8) -0.0030(8)
C21 0.0314(12) 0.0153(10) 0.0153(10) -0.0036(8) -0.0102(8) 0.0011(7)
C22 0.0348(13) 0.0202(11) 0.0231(11) 0.0002(9) -0.0104(9) 0.0002(8)
C23 0.0557(16) 0.0216(12) 0.0270(12) 0.0010(11) -0.0142(11) -0.0011(9)
C24 0.0644(18) 0.0197(12) 0.0251(12) -0.0170(11) -0.0199(12) 0.0042(9)
C25 0.0426(14) 0.0348(13) 0.0253(12) -0.0190(11) -0.0063(10) 0.0033(9)
C26 0.0346(13) 0.0234(11) 0.0235(11) -0.0056(9) -0.0036(9) -0.0003(8)

loop_
_atom_type_symbol
_atom_type_description
_atom_type_scat_dispersion_real
_atom_type_scat_dispersion_imag
_atom_type_scat_source
C C 0.0033 0.0016 'International Tables Vol C Tables 4.2.6.8 and 6.1.1.4'
H H 0.0000 0.0000 'International Tables Vol C Tables 4.2.6.8 and 6.1.1.4'
N N 0.0061 0.0033 'International Tables Vol C Tables 4.2.6.8 and 6.1.1.4'
O O 0.0106 0.0060 'International Tables Vol C Tables 4.2.6.8 and 6.1.1.4'
S S 0.1246 0.1234 'International Tables Vol C Tables 4.2.6.8 and 6.1.1.4'
Br Br -0.2901 2.4595 'International Tables Vol C Tables 4.2.6.8 and 6.1.1.4'

loop_
_geom_angle_atom_site_label_1
_geom_angle_atom_site_label_2
_geom_angle_atom_site_label_3
_geom_angle
O2 S1 O1 120.69(9)
O2 S1 O3 108.10(7)
O1 S1 O3 104.91(8)
O2 S1 C6 110.41(9)
O1 S1 C6 108.42(9)
O3 S1 C6 102.71(8)
C14 N1 C16 119.69(16)
C18 N2 N3 107.19(14)
C18 N2 C20 126.28(15)
N3 N2 C20 117.24(15)
C17 N3 N2 109.32(15)
C17 N3 C21 122.99(15)
N2 N3 C21 121.46(15)
C8 O3 S1 120.47(11)
C13 O4 C15 117.56(14)
C6 C1 C2 118.85(19)
C6 C1 H1 120.6
C2 C1 H1 120.6
C1 C2 C3 121.21(19)
C1 C2 H2 119.4
C3 C2 H2 119.4
C4 C3 C2 118.37(18)
C4 C3 C7 119.69(19)
C2 C3 C7 121.94(18)
C3 C4 C5 121.24(19)
C3 C4 H4 119.4
C5 C4 H4 119.4
C6 C5 C4 119.06(18)
C6 C5 H5 120.5
C4 C5 H5 120.5
C5 C6 C1 121.23(18)
C5 C6 S1 119.01(15)
C1 C6 S1 119.70(15)
C3 C7 H7A 109.5
C3 C7 H7B 109.5
H7A C7 H7B 109.5
C3 C7 H7C 109.5
H7A C7 H7C 109.5
H7B C7 H7C 109.5
C9 C8 C13 120.89(16)
C9 C8 O3 120.12(16)
C13 C8 O3 118.86(16)
C8 C9 C10 119.79(17)
C8 C9 Br1 120.08(14)
C10 C9 Br1 120.13(14)
C11 C10 C9 119.84(18)
C11 C10 H10 120.1
C9 C10 H10 120.1
C10 C11 C12 120.33(16)
C10 C11 C14 118.52(17)
C12 C11 C14 121.15(16)
C13 C12 C11 119.80(16)
C13 C12 H12 120.1
C11 C12 H12 120.1
O4 C13 C12 125.98(16)
O4 C13 C8 114.79(15)
C12 C13 C8 119.23(17)
N1 C14 C11 120.69(17)
N1 C14 H14 119.7
C11 C14 H14 119.7
O4 C15 H15A 109.5
O4 C15 H15B 109.5
H15A C15 H15B 109.5
O4 C15 H15C 109.5
H15A C15 H15C 109.5
H15B C15 H15C 109.5
C18 C16 N1 122.89(17)
C18 C16 C17 108.18(15)
N1 C16 C17 128.75(16)
O5 C17 N3 123.54(17)
O5 C17 C16 131.82(16)
N3 C17 C16 104.61(15)
N2 C18 C16 110.00(16)
N2 C18 C19 122.41(16)
C16 C18 C19 127.59(16)
C18 C19 H19A 109.5
C18 C19 H19B 109.5
H19A C19 H19B 109.5
C18 C19 H19C 109.5
H19A C19 H19C 109.5
H19B C19 H19C 109.5
N2 C20 H20A 109.5
N2 C20 H20B 109.5
H20A C20 H20B 109.5
N2 C20 H20C 109.5
H20A C20 H20C 109.5
H20B C20 H20C 109.5
C26 C21 C22 121.04(19)
C26 C21 N3 118.16(18)
C22 C21 N3 120.72(19)
C23 C22 C21 118.7(2)
C23 C22 H22 120.6
C21 C22 H22 120.6
C24 C23 C22 120.9(2)
C24 C23 H23 119.5
C22 C23 H23 119.5
C23 C24 C25 120.1(2)
C23 C24 H24 119.9
C25 C24 H24 119.9
C24 C25 C26 119.8(2)
C24 C25 H25 120.1
C26 C25 H25 120.1
C21 C26 C25 119.4(2)
C21 C26 H26 120.3
C25 C26 H26 120.3

loop_
_geom_bond_atom_site_label_1
_geom_bond_atom_site_label_2
_geom_bond_distance
Br1 C9 1.8866(19)
S1 O2 1.4220(15)
S1 O1 1.4230(15)
S1 O3 1.6125(13)
S1 C6 1.7533(19)
N1 C14 1.281(2)
N1 C16 1.391(2)
N2 C18 1.358(2)
N2 N3 1.407(2)
N2 C20 1.463(2)
N3 C17 1.400(2)
N3 C21 1.429(2)
O3 C8 1.402(2)
O4 C13 1.353(2)
O4 C15 1.427(2)
O5 C17 1.234(2)
C1 C6 1.383(3)
C1 C2 1.384(3)
C1 H1 0.9300
C2 C3 1.387(3)
C2 H2 0.9300
C3 C4 1.384(3)
C3 C7 1.506(3)
C4 C5 1.387(3)
C4 H4 0.9300
C5 C6 1.371(3)
C5 H5 0.9300
C7 H7A 0.9600
C7 H7B 0.9600
C7 H7C 0.9600
C8 C9 1.377(3)
C8 C13 1.399(2)
C9 C10 1.391(3)
C10 C11 1.385(2)
C10 H10 0.9300
C11 C12 1.398(3)
C11 C14 1.470(3)
C12 C13 1.387(2)
C12 H12 0.9300
C14 H14 0.9300
C15 H15A 0.9600
C15 H15B 0.9600
C15 H15C 0.9600
C16 C18 1.373(2)
C16 C17 1.443(3)
C18 C19 1.485(3)
C19 H19A 0.9600
C19 H19B 0.9600
C19 H19C 0.9600
C20 H20A 0.9600
C20 H20B 0.9600
C20 H20C 0.9600
C21 C26 1.377(3)
C21 C22 1.387(3)
C22 C23 1.384(3)
C22 H22 0.9300
C23 C24 1.372(3)
C23 H23 0.9300
C24 C25 1.381(3)
C24 H24 0.9300
C25 C26 1.393(3)
C25 H25 0.9300
C26 H26 0.9300

loop_
_geom_hbond_atom_site_label_D
_geom_hbond_atom_site_label_H
_geom_hbond_atom_site_label_A
_geom_hbond_distance_DH
_geom_hbond_distance_HA
_geom_hbond_distance_DA
_geom_hbond_angle_DHA
_geom_hbond_publ_flag
C14 H14 O5 0.93 2.30 2.991(2) 131 yes

loop_
_cod_related_entry_id
_cod_related_entry_database
_cod_related_entry_code
1 ChemSpider 30657677
